data_4111175
loop_
_publ_author_name
'Shigehisa Akine'
'Takanori Taniguchi'
'Tatsuya Nabeshima'

_publ_contact_author_address
;
Tsukuba, Ibaraki 305-8571, Japan
;
_publ_contact_author_email nabesima@chem.tsukuba.ac.jp
_publ_contact_author_fax +81-29-853-4507
_publ_contact_author_name 'Tatsuya Nabeshima'
_publ_contact_author_phone +81-29-853-4507
_publ_section_title
;
 Helical Metallohost-Guest Complexes via Site-Selective Transmetalation of
 Homotrinuclear Complexes
;
_journal_name_full 'Journal of the American Chemical Society'
_journal_page_first 15765
_journal_page_last 15774
_journal_paper_doi 10.1021/ja0646702
_journal_volume 128
_journal_year 2006
_chemical_formula_moiety C30H34CaCl2N4O20Zn2
_chemical_formula_sum 'C30 H34 Ca Cl2 N4 O20 Zn2'
_chemical_formula_weight 1012.33
_chemical_name_common '[LZn2Ca(MeOH)2](ClO4)2'
_chemical_name_systematic
; 
 ? 
;
_space_group_IT_number 15
_symmetry_cell_setting monoclinic
_symmetry_space_group_name_Hall '-C 2yc'
_symmetry_space_group_name_H-M 'C 1 2/c 1'
_atom_sites_solution_hydrogens geom
_atom_sites_solution_primary direct
_atom_sites_solution_secondary difmap
_audit_creation_method SHELXL-97
_cell_angle_alpha 90.00
_cell_angle_beta 92.693(6)
_cell_angle_gamma 90.00
_cell_formula_units_Z 4
_cell_length_a 10.824(4)
_cell_length_b 15.726(6)
_cell_length_c 22.462(9)
_cell_measurement_reflns_used 14815
_cell_measurement_temperature 120
_cell_measurement_theta_max 27.48
_cell_measurement_theta_min 3.16
_cell_volume 3819(3)
_computing_cell_refinement 'CrystalClear (Rigaku Corp., 2000)'
_computing_data_collection 'CrystalClear (Rigaku Corp., 2000)'
_computing_data_reduction 'CrystalClear (Rigaku Corp., 2000)'
_computing_molecular_graphics ORTEP-3
_computing_publication_material ORTEP-3
_computing_structure_refinement 'SHELXL-97 (Sheldrick, 1997)'
_computing_structure_solution 'DIRDIF99 (Beurskens et al., 1999)'
_diffrn_ambient_temperature 120
_diffrn_measured_fraction_theta_full 0.986
_diffrn_measured_fraction_theta_max 0.986
_diffrn_measurement_device_type 'Rigaku Mercury CCD system'
_diffrn_measurement_method CCD
_diffrn_radiation_monochromator graphite
_diffrn_radiation_source 'fine-focus sealed tube'
_diffrn_radiation_type MoK\a
_diffrn_radiation_wavelength 0.71069
_diffrn_reflns_av_R_equivalents 0.0283
_diffrn_reflns_av_sigmaI/netI 0.0258
_diffrn_reflns_limit_h_max 13
_diffrn_reflns_limit_h_min -14
_diffrn_reflns_limit_k_max 20
_diffrn_reflns_limit_k_min -20
_diffrn_reflns_limit_l_max 28
_diffrn_reflns_limit_l_min -28
_diffrn_reflns_number 14815
_diffrn_reflns_theta_full 27.48
_diffrn_reflns_theta_max 27.48
_diffrn_reflns_theta_min 3.16
_diffrn_standards_decay_% 0
_diffrn_standards_interval_count 0
_diffrn_standards_interval_time 0
_diffrn_standards_number 0
_exptl_absorpt_coefficient_mu 1.619
_exptl_absorpt_correction_T_max 0.7377
_exptl_absorpt_correction_T_min 0.6423
_exptl_absorpt_correction_type multi-scan
_exptl_absorpt_process_details 'CrystalClear (Rigaku Corp., 2000)'
_exptl_crystal_colour 'dark brown'
_exptl_crystal_density_diffrn 1.761
_exptl_crystal_description prismatic
_exptl_crystal_F_000 2064
_exptl_crystal_size_max 0.30
_exptl_crystal_size_mid 0.30
_exptl_crystal_size_min 0.20
_refine_diff_density_max 0.359
_refine_diff_density_min -0.391
_refine_diff_density_rms 0.063
_refine_ls_extinction_method none
_refine_ls_goodness_of_fit_ref 1.057
_refine_ls_hydrogen_treatment constr
_refine_ls_matrix_type full
_refine_ls_number_parameters 270
_refine_ls_number_reflns 4331
_refine_ls_number_restraints 0
_refine_ls_restrained_S_all 1.057
_refine_ls_R_factor_all 0.0434
_refine_ls_R_factor_gt 0.0378
_refine_ls_shift/su_max 0.001
_refine_ls_shift/su_mean 0.000
_refine_ls_structure_factor_coef Fsqd
_refine_ls_weighting_details 'calc w=1/[\s^2^(Fo^2^)+(0.0430P)^2^+9.0109P] where P=(Fo^2^+2Fc^2^)/3'
_refine_ls_weighting_scheme calc
_refine_ls_wR_factor_gt 0.0874
_refine_ls_wR_factor_ref 0.0899
_reflns_number_gt 4036
_reflns_number_total 4331
_reflns_threshold_expression >2sigma(I)
_cod_data_source_file ja0646702si20060630_084231.cif
_cod_data_source_block LZn2Ca
_cod_database_code 4111175

loop_
_symmetry_equiv_pos_as_xyz
'x, y, z'
'-x, y, -z+1/2'
'x+1/2, y+1/2, z'
'-x+1/2, y+1/2, -z+1/2'
'-x, -y, -z'
'x, -y, z-1/2'
'-x+1/2, -y+1/2, -z'
'x+1/2, -y+1/2, z-1/2'

loop_
_atom_site_label
_atom_site_type_symbol
_atom_site_fract_x
_atom_site_fract_y
_atom_site_fract_z
_atom_site_U_iso_or_equiv
_atom_site_adp_type
_atom_site_occupancy
_atom_site_symmetry_multiplicity
_atom_site_calc_flag
_atom_site_refinement_flags
Zn1 Zn 0.07425(3) 0.230553(18) 0.388001(12) 0.02108(9) Uani 1 1 d .
Ca1 Ca 0.0000 0.13257(4) 0.2500 0.01482(13) Uani 1 2 d S
C1 C 0.1369(2) 0.03350(16) 0.43892(11) 0.0227(5) Uani 1 1 d .
C2 C 0.1162(2) 0.04513(15) 0.37698(10) 0.0181(4) Uani 1 1 d .
C3 C 0.1454(2) -0.02350(15) 0.33914(10) 0.0188(4) Uani 1 1 d .
C4 C 0.1916(2) -0.09938(16) 0.36142(12) 0.0260(5) Uani 1 1 d .
H1 H 0.2114 -0.1442 0.3351 0.031 Uiso 1 1 calc R
C5 C 0.2090(3) -0.10983(17) 0.42300(13) 0.0307(6) Uani 1 1 d .
H2 H 0.2399 -0.1622 0.4386 0.037 Uiso 1 1 calc R
C6 C 0.1821(2) -0.04546(18) 0.46105(12) 0.0291(6) Uani 1 1 d .
H3 H 0.1937 -0.0537 0.5028 0.035 Uiso 1 1 calc R
O1 O 0.07126(15) 0.11462(10) 0.35183(7) 0.0198(3) Uani 1 1 d .
O2 O 0.12152(15) -0.00524(10) 0.27978(7) 0.0198(3) Uani 1 1 d .
C7 C 0.1589(2) -0.06799(16) 0.23782(12) 0.0264(5) Uani 1 1 d .
H4 H 0.2477 -0.0790 0.2440 0.040 Uiso 1 1 calc R
H5 H 0.1417 -0.0470 0.1972 0.040 Uiso 1 1 calc R
H6 H 0.1127 -0.1207 0.2436 0.040 Uiso 1 1 calc R
C8 C 0.1103(2) 0.09776(17) 0.48300(11) 0.0240(5) Uani 1 1 d .
H7 H 0.1180 0.0816 0.5237 0.029 Uiso 1 1 calc R
N1 N 0.07725(19) 0.17434(14) 0.47148(9) 0.0240(4) Uani 1 1 d .
O3 O 0.06145(17) 0.22063(13) 0.52527(8) 0.0297(4) Uani 1 1 d .
C9 C -0.0322(2) 0.28508(18) 0.51629(12) 0.0284(6) Uani 1 1 d .
H8 H -0.0893 0.2827 0.5494 0.034 Uiso 1 1 calc R
H9 H -0.0808 0.2732 0.4788 0.034 Uiso 1 1 calc R
C10 C 0.0219(3) 0.37272(19) 0.51325(12) 0.0316(6) Uani 1 1 d .
H10 H -0.0464 0.4138 0.5055 0.038 Uiso 1 1 calc R
H11 H 0.0616 0.3867 0.5526 0.038 Uiso 1 1 calc R
O4 O 0.11089(17) 0.38404(13) 0.46877(8) 0.0306(4) Uani 1 1 d .
N2 N 0.06149(19) 0.35773(14) 0.41127(9) 0.0232(4) Uani 1 1 d .
C11 C 0.0542(2) 0.42084(16) 0.37531(12) 0.0238(5) Uani 1 1 d .
H12 H 0.0701 0.4758 0.3915 0.029 Uiso 1 1 calc R
C12 C 0.0240(2) 0.41553(15) 0.31233(11) 0.0207(5) Uani 1 1 d .
C13 C 0.0133(2) 0.33771(14) 0.28172(10) 0.0176(4) Uani 1 1 d .
C14 C 0.0115(2) 0.49330(15) 0.27999(12) 0.0269(5) Uani 1 1 d .
H13 H 0.0195 0.5459 0.3007 0.032 Uiso 1 1 calc R
O5 O 0.02667(16) 0.26231(10) 0.30581(7) 0.0202(3) Uani 1 1 d .
Cl1 Cl -0.23597(5) 0.14263(5) 0.35726(3) 0.02942(16) Uani 1 1 d .
O6 O -0.19542(15) 0.13793(11) 0.29718(7) 0.0237(4) Uani 1 1 d .
O7 O -0.16552(17) 0.20598(13) 0.39059(9) 0.0321(4) Uani 1 1 d .
O8 O -0.2180(3) 0.06113(17) 0.38465(10) 0.0631(8) Uani 1 1 d .
O9 O -0.3631(2) 0.1651(2) 0.35500(13) 0.0777(11) Uani 1 1 d .
O10 O 0.26847(18) 0.24398(17) 0.38277(10) 0.0452(6) Uani 1 1 d .
H17 H 0.3173 0.2604 0.4106 0.068 Uiso 1 1 calc R
C15 C 0.3368(3) 0.2128(2) 0.33537(13) 0.0380(7) Uani 1 1 d .
H14 H 0.3451 0.1510 0.3389 0.057 Uiso 1 1 calc R
H15 H 0.4191 0.2390 0.3370 0.057 Uiso 1 1 calc R
H16 H 0.2936 0.2270 0.2973 0.057 Uiso 1 1 calc R

loop_
_atom_site_aniso_label
_atom_site_aniso_U_11
_atom_site_aniso_U_22
_atom_site_aniso_U_33
_atom_site_aniso_U_23
_atom_site_aniso_U_13
_atom_site_aniso_U_12
Zn1 0.02477(15) 0.02399(16) 0.01415(15) -0.00478(10) -0.00265(10) 0.00518(11)
Ca1 0.0178(3) 0.0150(3) 0.0115(3) 0.000 -0.0004(2) 0.000
C1 0.0217(11) 0.0267(12) 0.0192(12) 0.0027(9) -0.0031(9) 0.0035(9)
C2 0.0147(10) 0.0217(11) 0.0177(11) 0.0027(9) -0.0021(8) 0.0022(8)
C3 0.0189(10) 0.0212(11) 0.0163(11) 0.0031(9) 0.0021(8) -0.0002(8)
C4 0.0272(12) 0.0216(12) 0.0293(14) 0.0019(10) 0.0007(10) 0.0037(10)
C5 0.0340(14) 0.0247(13) 0.0327(15) 0.0106(11) -0.0055(11) 0.0058(10)
C6 0.0313(13) 0.0333(14) 0.0221(13) 0.0086(11) -0.0048(10) 0.0042(11)
O1 0.0252(8) 0.0210(8) 0.0128(8) -0.0006(6) -0.0032(6) 0.0063(6)
O2 0.0257(8) 0.0186(8) 0.0152(8) -0.0001(6) 0.0026(6) 0.0034(6)
C7 0.0314(13) 0.0232(12) 0.0254(13) -0.0052(10) 0.0090(10) 0.0042(10)
C8 0.0218(11) 0.0348(14) 0.0152(11) 0.0025(10) -0.0022(9) 0.0004(10)
N1 0.0231(10) 0.0357(12) 0.0130(9) -0.0077(8) -0.0022(8) 0.0036(9)
O3 0.0302(10) 0.0446(11) 0.0137(8) -0.0111(8) -0.0046(7) 0.0065(8)
C9 0.0225(12) 0.0424(15) 0.0205(13) -0.0122(11) 0.0010(10) 0.0049(11)
C10 0.0294(13) 0.0433(16) 0.0220(13) -0.0147(12) -0.0011(11) 0.0048(12)
O4 0.0272(9) 0.0421(11) 0.0221(9) -0.0145(8) -0.0041(7) -0.0048(8)
N2 0.0223(10) 0.0294(11) 0.0177(10) -0.0112(8) -0.0022(8) -0.0007(8)
C11 0.0189(11) 0.0233(12) 0.0294(13) -0.0085(10) 0.0036(10) -0.0024(9)
C12 0.0158(10) 0.0186(11) 0.0277(13) -0.0048(9) 0.0031(9) -0.0009(8)
C13 0.0151(10) 0.0155(10) 0.0224(12) 0.0003(9) 0.0029(9) -0.0013(8)
C14 0.0269(13) 0.0160(11) 0.0380(14) -0.0033(10) 0.0033(11) -0.0017(9)
O5 0.0270(9) 0.0164(8) 0.0170(8) -0.0012(6) -0.0020(7) -0.0022(6)
Cl1 0.0215(3) 0.0460(4) 0.0212(3) -0.0166(3) 0.0062(2) -0.0092(3)
O6 0.0219(8) 0.0339(10) 0.0153(8) -0.0058(7) 0.0014(7) -0.0015(7)
O7 0.0247(9) 0.0401(11) 0.0309(10) -0.0212(9) -0.0030(8) 0.0003(8)
O8 0.105(2) 0.0573(16) 0.0267(12) 0.0050(11) 0.0049(13) -0.0442(16)
O9 0.0184(10) 0.145(3) 0.0699(18) -0.078(2) 0.0032(11) 0.0011(13)
O10 0.0195(9) 0.0806(17) 0.0350(12) -0.0312(12) -0.0059(8) 0.0047(10)
C15 0.0275(14) 0.059(2) 0.0277(15) -0.0049(13) 0.0033(11) -0.0001(13)

loop_
_atom_type_symbol
_atom_type_description
_atom_type_scat_dispersion_real
_atom_type_scat_dispersion_imag
_atom_type_scat_source
C C 0.0033 0.0016 'International Tables Vol C Tables 4.2.6.8 and 6.1.1.4'
H H 0.0000 0.0000 'International Tables Vol C Tables 4.2.6.8 and 6.1.1.4'
Ca Ca 0.2262 0.3064 'International Tables Vol C Tables 4.2.6.8 and 6.1.1.4'
N N 0.0061 0.0033 'International Tables Vol C Tables 4.2.6.8 and 6.1.1.4'
O O 0.0106 0.0060 'International Tables Vol C Tables 4.2.6.8 and 6.1.1.4'
Zn Zn 0.2839 1.4301 'International Tables Vol C Tables 4.2.6.8 and 6.1.1.4'
Cl Cl 0.1484 0.1585 'International Tables Vol C Tables 4.2.6.8 and 6.1.1.4'

loop_
_geom_angle_atom_site_label_1
_geom_angle_atom_site_label_2
_geom_angle_atom_site_label_3
_geom_angle
_geom_angle_site_symmetry_1
_geom_angle_site_symmetry_3
O5 Zn1 O1 81.41(7) . .
O5 Zn1 N1 162.63(8) . .
O1 Zn1 N1 88.74(8) . .
O5 Zn1 N2 88.51(8) . .
O1 Zn1 N2 169.69(7) . .
N1 Zn1 N2 100.48(9) . .
O5 Zn1 Ca1 40.75(5) . .
O1 Zn1 Ca1 40.80(5) . .
N1 Zn1 Ca1 127.11(7) . .
N2 Zn1 Ca1 128.98(6) . .
O1 Ca1 O1 166.47(8) 2 .
O1 Ca1 O5 128.53(6) 2 .
O1 Ca1 O5 64.97(6) . .
O1 Ca1 O5 64.97(6) 2 2
O1 Ca1 O5 128.53(6) . 2
O5 Ca1 O5 63.92(8) . 2
O1 Ca1 O6 80.46(6) 2 2
O1 Ca1 O6 100.02(6) . 2
O5 Ca1 O6 96.50(6) . 2
O5 Ca1 O6 80.07(6) 2 2
O1 Ca1 O6 100.02(6) 2 .
O1 Ca1 O6 80.46(6) . .
O5 Ca1 O6 80.07(6) . .
O5 Ca1 O6 96.50(6) 2 .
O6 Ca1 O6 175.99(9) 2 .
O1 Ca1 O2 61.38(5) 2 2
O1 Ca1 O2 106.44(6) . 2
O5 Ca1 O2 152.38(5) . 2
O5 Ca1 O2 121.67(6) 2 2
O6 Ca1 O2 111.03(6) 2 2
O6 Ca1 O2 72.50(6) . 2
O1 Ca1 O2 106.44(6) 2 .
O1 Ca1 O2 61.38(5) . .
O5 Ca1 O2 121.67(6) . .
O5 Ca1 O2 152.38(5) 2 .
O6 Ca1 O2 72.50(6) 2 .
O6 Ca1 O2 111.03(6) . .
O2 Ca1 O2 67.47(8) 2 .
O1 Ca1 Zn1 160.39(5) 2 .
O1 Ca1 Zn1 32.97(4) . .
O5 Ca1 Zn1 32.10(4) . .
O5 Ca1 Zn1 95.99(5) 2 .
O6 Ca1 Zn1 101.71(5) 2 .
O6 Ca1 Zn1 76.49(4) . .
O2 Ca1 Zn1 132.96(4) 2 .
O2 Ca1 Zn1 92.66(4) . .
O1 Ca1 Zn1 32.97(4) 2 2
O1 Ca1 Zn1 160.39(5) . 2
O5 Ca1 Zn1 95.99(5) . 2
O5 Ca1 Zn1 32.10(4) 2 2
O6 Ca1 Zn1 76.49(4) 2 2
O6 Ca1 Zn1 101.71(5) . 2
O2 Ca1 Zn1 92.66(4) 2 2
O2 Ca1 Zn1 132.96(4) . 2
Zn1 Ca1 Zn1 128.09(3) . 2
C2 C1 C6 119.7(2) . .
C2 C1 C8 123.7(2) . .
C6 C1 C8 116.6(2) . .
O1 C2 C1 124.8(2) . .
O1 C2 C3 117.6(2) . .
C1 C2 C3 117.6(2) . .
O2 C3 C4 125.5(2) . .
O2 C3 C2 112.62(19) . .
C4 C3 C2 121.9(2) . .
C3 C4 C5 119.4(2) . .
C3 C4 H1 120.3 . .
C5 C4 H1 120.3 . .
C6 C5 C4 120.6(2) . .
C6 C5 H2 119.7 . .
C4 C5 H2 119.7 . .
C5 C6 C1 120.7(2) . .
C5 C6 H3 119.6 . .
C1 C6 H3 119.6 . .
C2 O1 Zn1 125.92(15) . .
C2 O1 Ca1 127.22(14) . .
Zn1 O1 Ca1 106.23(7) . .
C3 O2 C7 116.53(18) . .
C3 O2 Ca1 119.45(13) . .
C7 O2 Ca1 123.87(14) . .
O2 C7 H4 109.5 . .
O2 C7 H5 109.5 . .
H4 C7 H5 109.5 . .
O2 C7 H6 109.5 . .
H4 C7 H6 109.5 . .
H5 C7 H6 109.5 . .
N1 C8 C1 125.4(2) . .
N1 C8 H7 117.3 . .
C1 C8 H7 117.3 . .
C8 N1 O3 110.6(2) . .
C8 N1 Zn1 125.25(17) . .
O3 N1 Zn1 123.44(16) . .
N1 O3 C9 110.58(18) . .
O3 C9 C10 112.3(2) . .
O3 C9 H8 109.1 . .
C10 C9 H8 109.1 . .
O3 C9 H9 109.1 . .
C10 C9 H9 109.1 . .
H8 C9 H9 107.9 . .
O4 C10 C9 115.0(2) . .
O4 C10 H10 108.5 . .
C9 C10 H10 108.5 . .
O4 C10 H11 108.5 . .
C9 C10 H11 108.5 . .
H10 C10 H11 107.5 . .
C10 O4 N2 110.95(18) . .
C11 N2 O4 110.7(2) . .
C11 N2 Zn1 126.29(17) . .
O4 N2 Zn1 118.59(15) . .
N2 C11 C12 125.4(2) . .
N2 C11 H12 117.3 . .
C12 C11 H12 117.3 . .
C13 C12 C14 119.6(2) . .
C13 C12 C11 122.7(2) . .
C14 C12 C11 117.6(2) . .
O5 C13 C12 125.6(2) . .
O5 C13 C13 114.97(12) . 2
C12 C13 C13 119.46(14) . 2
C14 C14 C12 120.92(14) 2 .
C14 C14 H13 119.5 2 .
C12 C14 H13 119.5 . .
C13 O5 Zn1 129.80(15) . .
C13 O5 Ca1 123.03(14) . .
Zn1 O5 Ca1 107.15(7) . .
O9 Cl1 O8 110.5(2) . .
O9 Cl1 O6 108.48(15) . .
O8 Cl1 O6 108.38(13) . .
O9 Cl1 O7 109.56(14) . .
O8 Cl1 O7 109.72(14) . .
O6 Cl1 O7 110.17(12) . .
Cl1 O6 Ca1 136.53(10) . .
C15 O10 H17 109.5 . .
O10 C15 H14 109.5 . .
O10 C15 H15 109.5 . .
H14 C15 H15 109.5 . .
O10 C15 H16 109.5 . .
H14 C15 H16 109.5 . .
H15 C15 H16 109.5 . .

loop_
_geom_bond_atom_site_label_1
_geom_bond_atom_site_label_2
_geom_bond_distance
_geom_bond_site_symmetry_2
Zn1 O5 1.9580(18) .
Zn1 O1 1.9956(18) .
Zn1 N1 2.072(2) .
Zn1 N2 2.073(2) .
Zn1 Ca1 3.5206(12) .
Ca1 O1 2.3959(18) 2
Ca1 O1 2.3959(18) .
Ca1 O5 2.4050(18) .
Ca1 O5 2.4050(18) 2
Ca1 O6 2.4114(18) 2
Ca1 O6 2.4114(18) .
Ca1 O2 2.6059(18) 2
Ca1 O2 2.6059(18) .
Ca1 Zn1 3.5206(12) 2
C1 C2 1.411(3) .
C1 C6 1.416(3) .
C1 C8 1.453(4) .
C2 O1 1.313(3) .
C2 C3 1.419(3) .
C3 O2 1.377(3) .
C3 C4 1.379(3) .
C4 C5 1.397(4) .
C4 H1 0.9500 .
C5 C6 1.365(4) .
C5 H2 0.9500 .
C6 H3 0.9500 .
O2 C7 1.436(3) .
C7 H4 0.9800 .
C7 H5 0.9800 .
C7 H6 0.9800 .
C8 N1 1.279(3) .
C8 H7 0.9500 .
N1 O3 1.428(3) .
O3 C9 1.441(3) .
C9 C10 1.500(4) .
C9 H8 0.9900 .
C9 H9 0.9900 .
C10 O4 1.431(3) .
C10 H10 0.9900 .
C10 H11 0.9900 .
O4 N2 1.436(3) .
N2 C11 1.280(3) .
C11 C12 1.439(4) .
C11 H12 0.9500 .
C12 C13 1.406(3) .
C12 C14 1.426(3) .
C13 O5 1.309(3) .
C13 C13 1.440(5) 2
C14 C14 1.359(6) 2
C14 H13 0.9500 .
Cl1 O9 1.420(2) .
Cl1 O8 1.431(3) .
Cl1 O6 1.4404(18) .
Cl1 O7 1.4424(19) .
O10 C15 1.412(3) .
O10 H17 0.8400 .
C15 H14 0.9800 .
C15 H15 0.9800 .
C15 H16 0.9800 .

loop_
_geom_torsion_atom_site_label_1
_geom_torsion_atom_site_label_2
_geom_torsion_atom_site_label_3
_geom_torsion_atom_site_label_4
_geom_torsion
_geom_torsion_site_symmetry_1
_geom_torsion_site_symmetry_4
O5 Zn1 Ca1 O1 -10.93(14) . 2
O1 Zn1 Ca1 O1 175.16(5) . 2
N1 Zn1 Ca1 O1 151.89(14) . 2
N2 Zn1 Ca1 O1 -2.97(14) . 2
O5 Zn1 Ca1 O1 173.91(11) . .
N1 Zn1 Ca1 O1 -23.26(10) . .
N2 Zn1 Ca1 O1 -178.13(11) . .
O1 Zn1 Ca1 O5 -173.91(11) . .
N1 Zn1 Ca1 O5 162.83(10) . .
N2 Zn1 Ca1 O5 7.96(10) . .
O5 Zn1 Ca1 O5 2.45(12) . 2
O1 Zn1 Ca1 O5 -171.46(8) . 2
N1 Zn1 Ca1 O5 165.27(8) . 2
N2 Zn1 Ca1 O5 10.41(9) . 2
O5 Zn1 Ca1 O6 83.51(9) . 2
O1 Zn1 Ca1 O6 -90.40(9) . 2
N1 Zn1 Ca1 O6 -113.66(8) . 2
N2 Zn1 Ca1 O6 91.48(9) . 2
O5 Zn1 Ca1 O6 -92.82(9) . .
O1 Zn1 Ca1 O6 93.27(9) . .
N1 Zn1 Ca1 O6 70.01(9) . .
N2 Zn1 Ca1 O6 -84.86(9) . .
O5 Zn1 Ca1 O2 -142.55(9) . 2
O1 Zn1 Ca1 O2 43.54(9) . 2
N1 Zn1 Ca1 O2 20.28(9) . 2
N2 Zn1 Ca1 O2 -134.59(9) . 2
O5 Zn1 Ca1 O2 156.19(9) . .
O1 Zn1 Ca1 O2 -17.72(8) . .
N1 Zn1 Ca1 O2 -40.99(8) . .
N2 Zn1 Ca1 O2 164.15(8) . .
O5 Zn1 Ca1 Zn1 1.59(8) . 2
O1 Zn1 Ca1 Zn1 -172.31(7) . 2
N1 Zn1 Ca1 Zn1 164.42(7) . 2
N2 Zn1 Ca1 Zn1 9.56(7) . 2
C6 C1 C2 O1 177.9(2) . .
C8 C1 C2 O1 0.2(4) . .
C6 C1 C2 C3 -1.7(3) . .
C8 C1 C2 C3 -179.4(2) . .
O1 C2 C3 O2 0.3(3) . .
C1 C2 C3 O2 180.0(2) . .
O1 C2 C3 C4 -179.2(2) . .
C1 C2 C3 C4 0.4(3) . .
O2 C3 C4 C5 -178.7(2) . .
C2 C3 C4 C5 0.8(4) . .
C3 C4 C5 C6 -0.7(4) . .
C4 C5 C6 C1 -0.5(4) . .
C2 C1 C6 C5 1.8(4) . .
C8 C1 C6 C5 179.7(3) . .
C1 C2 O1 Zn1 22.0(3) . .
C3 C2 O1 Zn1 -158.38(16) . .
C1 C2 O1 Ca1 -168.47(17) . .
C3 C2 O1 Ca1 11.2(3) . .
O5 Zn1 O1 C2 167.34(19) . .
N1 Zn1 O1 C2 -27.01(18) . .
N2 Zn1 O1 C2 179.5(4) . .
Ca1 Zn1 O1 C2 171.4(2) . .
O5 Zn1 O1 Ca1 -4.02(7) . .
N1 Zn1 O1 Ca1 161.63(8) . .
N2 Zn1 O1 Ca1 8.2(5) . .
O1 Ca1 O1 C2 15.75(17) 2 .
O5 Ca1 O1 C2 -167.64(19) . .
O5 Ca1 O1 C2 -160.33(16) 2 .
O6 Ca1 O1 C2 -75.10(18) 2 .
O6 Ca1 O1 C2 108.94(18) . .
O2 Ca1 O1 C2 40.50(19) 2 .
O2 Ca1 O1 C2 -11.47(17) . .
Zn1 Ca1 O1 C2 -171.2(2) . .
Zn1 Ca1 O1 C2 -152.92(14) 2 .
O1 Ca1 O1 Zn1 -173.04(7) 2 .
O5 Ca1 O1 Zn1 3.57(6) . .
O5 Ca1 O1 Zn1 10.88(11) 2 .
O6 Ca1 O1 Zn1 96.11(8) 2 .
O6 Ca1 O1 Zn1 -79.86(8) . .
O2 Ca1 O1 Zn1 -148.29(7) 2 .
O2 Ca1 O1 Zn1 159.73(9) . .
Zn1 Ca1 O1 Zn1 18.28(17) 2 .
C4 C3 O2 C7 -6.1(3) . .
C2 C3 O2 C7 174.4(2) . .
C4 C3 O2 Ca1 169.69(19) . .
C2 C3 O2 Ca1 -9.8(2) . .
O1 Ca1 O2 C3 -162.93(15) 2 .
O1 Ca1 O2 C3 10.67(14) . .
O5 Ca1 O2 C3 36.15(17) . .
O5 Ca1 O2 C3 129.87(16) 2 .
O6 Ca1 O2 C3 122.99(16) 2 .
O6 Ca1 O2 C3 -55.00(16) . .
O2 Ca1 O2 C3 -114.45(17) 2 .
Zn1 Ca1 O2 C3 21.55(15) . .
Zn1 Ca1 O2 C3 174.06(13) 2 .
O1 Ca1 O2 C7 12.49(18) 2 .
O1 Ca1 O2 C7 -173.92(19) . .
O5 Ca1 O2 C7 -148.43(16) . .
O5 Ca1 O2 C7 -54.7(2) 2 .
O6 Ca1 O2 C7 -61.59(17) 2 .
O6 Ca1 O2 C7 120.42(17) . .
O2 Ca1 O2 C7 60.96(16) 2 .
Zn1 Ca1 O2 C7 -163.04(17) . .
Zn1 Ca1 O2 C7 -10.52(19) 2 .
C2 C1 C8 N1 -7.4(4) . .
C6 C1 C8 N1 174.9(2) . .
C1 C8 N1 O3 -178.7(2) . .
C1 C8 N1 Zn1 -8.0(4) . .
O5 Zn1 N1 C8 75.4(3) . .
O1 Zn1 N1 C8 20.3(2) . .
N2 Zn1 N1 C8 -164.4(2) . .
Ca1 Zn1 N1 C8 35.2(2) . .
O5 Zn1 N1 O3 -115.0(3) . .
O1 Zn1 N1 O3 -170.21(17) . .
N2 Zn1 N1 O3 5.13(18) . .
Ca1 Zn1 N1 O3 -155.25(14) . .
C8 N1 O3 C9 -149.5(2) . .
Zn1 N1 O3 C9 39.6(3) . .
N1 O3 C9 C10 -105.7(2) . .
O3 C9 C10 O4 56.1(3) . .
C9 C10 O4 N2 53.4(3) . .
C10 O4 N2 C11 116.3(2) . .
C10 O4 N2 Zn1 -85.8(2) . .
O5 Zn1 N2 C11 -13.6(2) . .
O1 Zn1 N2 C11 -25.6(6) . .
N1 Zn1 N2 C11 -178.6(2) . .
Ca1 Zn1 N2 C11 -18.8(2) . .
O5 Zn1 N2 O4 -167.71(16) . .
O1 Zn1 N2 O4 -179.8(3) . .
N1 Zn1 N2 O4 27.25(17) . .
Ca1 Zn1 N2 O4 -172.90(12) . .
O4 N2 C11 C12 171.6(2) . .
Zn1 N2 C11 C12 15.8(4) . .
N2 C11 C12 C13 -7.9(4) . .
N2 C11 C12 C14 175.6(2) . .
C14 C12 C13 O5 177.7(2) . .
C11 C12 C13 O5 1.4(4) . .
C14 C12 C13 C13 -1.6(4) . 2
C11 C12 C13 C13 -178.0(2) . 2
C13 C12 C14 C14 0.6(4) . 2
C11 C12 C14 C14 177.1(3) . 2
C12 C13 O5 Zn1 -4.2(3) . .
C13 C13 O5 Zn1 175.22(18) 2 .
C12 C13 O5 Ca1 177.94(17) . .
C13 C13 O5 Ca1 -2.7(3) 2 .
O1 Zn1 O5 C13 -174.1(2) . .
N1 Zn1 O5 C13 129.8(3) . .
N2 Zn1 O5 C13 8.0(2) . .
Ca1 Zn1 O5 C13 -178.2(2) . .
O1 Zn1 O5 Ca1 4.02(7) . .
N1 Zn1 O5 Ca1 -52.1(3) . .
N2 Zn1 O5 Ca1 -173.81(8) . .
O1 Ca1 O5 C13 -6.35(19) 2 .
O1 Ca1 O5 C13 174.66(18) . .
O5 Ca1 O5 C13 1.03(12) 2 .
O6 Ca1 O5 C13 76.61(17) 2 .
O6 Ca1 O5 C13 -101.31(17) . .
O2 Ca1 O5 C13 -107.96(18) 2 .
O2 Ca1 O5 C13 150.03(15) . .
Zn1 Ca1 O5 C13 178.3(2) . .
Zn1 Ca1 O5 C13 -0.42(17) 2 .
O1 Ca1 O5 Zn1 175.33(6) 2 .
O1 Ca1 O5 Zn1 -3.65(6) . .
O5 Ca1 O5 Zn1 -177.29(13) 2 .
O6 Ca1 O5 Zn1 -101.71(8) 2 .
O6 Ca1 O5 Zn1 80.38(8) . .
O2 Ca1 O5 Zn1 73.72(14) 2 .
O2 Ca1 O5 Zn1 -28.29(10) . .
Zn1 Ca1 O5 Zn1 -178.74(6) 2 .
O9 Cl1 O6 Ca1 165.60(19) . .
O8 Cl1 O6 Ca1 -74.4(2) . .
O7 Cl1 O6 Ca1 45.67(19) . .
O1 Ca1 O6 Cl1 175.65(15) 2 .
O1 Ca1 O6 Cl1 9.37(16) . .
O5 Ca1 O6 Cl1 -56.67(16) . .
O5 Ca1 O6 Cl1 -118.69(16) 2 .
O6 Ca1 O6 Cl1 -87.83(16) 2 .
O2 Ca1 O6 Cl1 120.10(17) 2 .
O2 Ca1 O6 Cl1 63.58(17) . .
Zn1 Ca1 O6 Cl1 -24.06(15) . .
Zn1 Ca1 O6 Cl1 -150.79(15) 2 .
